data_4321069
loop_
_publ_author_name
'Prabodha Wijetunge'
'Chandrika P. Kulatilleke'
'Luke T. Dressel'
'Mary Jane Heeg'
'L. A. Ochrymowycz'
'D. B. Rorabacher'

_publ_section_title
;
 Effect of Conformational Constraints on Gated Electron-Transfer Kinetics.
 3. Copper(II/I) Complexes with cis- and
 trans-Cyclopentanediyl-1,4,8,11-tetrathiacyclotetradecane1
;
_journal_name_full 'Inorganic Chemistry'
_journal_page_first 2897
_journal_page_last 2905
_journal_paper_doi 10.1021/ic0000909
_journal_volume 39
_journal_year 2000
_chemical_formula_sum 'C13 H26 Cl2 Cu O9 S4'
_chemical_formula_weight 589.02
_chemical_name_systematic
;
 ?
;
_space_group_IT_number 2
_symmetry_cell_setting triclinic
_symmetry_space_group_name_Hall '-P 1'
_symmetry_space_group_name_H-M 'P -1'
_atom_sites_solution_hydrogens geom
_atom_sites_solution_primary direct
_atom_sites_solution_secondary difmap
_audit_creation_method SHELXL
_cell_angle_alpha 82.7830(10)
_cell_angle_beta 84.1040(10)
_cell_angle_gamma 78.0000(10)
_cell_formula_units_Z 2
_cell_length_a 8.2607(2)
_cell_length_b 11.1482(3)
_cell_length_c 13.0981(3)
_cell_measurement_reflns_used 4322
_cell_measurement_temperature 295(2)
_cell_volume 1166.87(5)
_computing_cell_refinement 'Bruker SAINT'
_computing_data_collection 'Bruker SMART'
_computing_data_reduction 'Bruker SAINT'
_computing_molecular_graphics SHELXTL-Plus
_computing_publication_material SHELXL-93
_computing_structure_refinement 'SHELXL-93 (Sheldrick, 1993)'
_computing_structure_solution 'SHELXS-86 (Sheldrick, 1990)'
_diffrn_ambient_temperature 295(2)
_diffrn_measurement_device 'Bruker P4/CCD'
_diffrn_measurement_method 'SMART CCD'
_diffrn_radiation_monochromator graphite
_diffrn_radiation_source 'fine-focus sealed tube'
_diffrn_radiation_type MoK\a
_diffrn_radiation_wavelength 0.71073
_diffrn_reflns_av_R_equivalents 0.058
_diffrn_reflns_av_sigmaI/netI 0.0914
_diffrn_reflns_limit_h_max 10
_diffrn_reflns_limit_h_min -10
_diffrn_reflns_limit_k_max 13
_diffrn_reflns_limit_k_min -13
_diffrn_reflns_limit_l_max 17
_diffrn_reflns_limit_l_min 0
_diffrn_reflns_number 6922
_diffrn_reflns_theta_max 28.26
_diffrn_reflns_theta_min 1.57
_exptl_absorpt_coefficient_mu 1.564
_exptl_absorpt_correction_type multi-scan
_exptl_crystal_colour dark
_exptl_crystal_density_diffrn 1.676
_exptl_crystal_description brick
_exptl_crystal_F_000 606
_exptl_crystal_size_max 0.32
_exptl_crystal_size_mid 0.32
_exptl_crystal_size_min 0.20
_refine_diff_density_max 0.644
_refine_diff_density_min -0.488
_refine_diff_density_rms 0.114
_refine_ls_extinction_coef 0.0016(10)
_refine_ls_extinction_expression Fc^*^=kFc[1+0.001xFc^2^\l^3^/sin(2\q)]^-1/4^
_refine_ls_extinction_method SHELXL
_refine_ls_goodness_of_fit_all 0.923
_refine_ls_goodness_of_fit_obs 1.098
_refine_ls_matrix_type full
_refine_ls_number_parameters 367
_refine_ls_number_reflns 4676
_refine_ls_number_restraints 0
_refine_ls_restrained_S_all 0.929
_refine_ls_restrained_S_obs 1.098
_refine_ls_R_factor_all 0.0614
_refine_ls_R_factor_obs 0.0417
_refine_ls_shift/esd_max -0.004
_refine_ls_shift/esd_mean 0.000
_refine_ls_structure_factor_coef Fsqd
_refine_ls_weighting_details 'w=1/[\s^2^(Fo^2^)+(0.0420P)^2^+0.0000P] where P=(Fo^2^+2Fc^2^)/3'
_refine_ls_weighting_scheme calc
_refine_ls_wR_factor_all 0.1095
_refine_ls_wR_factor_obs 0.1047
_reflns_number_observed 3169
_reflns_number_total 4677
_reflns_observed_criterion >2sigma(I)
_cod_data_source_file ic0000909_2.cif
_cod_data_source_block jetu
_cod_depositor_comments
;
The following automatic conversions were performed:

'_exptl_absorpt_correction_type' value 'Multi-scan' changed to
'multi-scan' according to the built-in table from CIF Core dictionary
named 'cif_core.dic' version 2.4.1 from 2010-06-29.

Automatic conversion script
Id: cif_fix_values 1646 2011-03-28 12:23:43Z adriana 

The following automatic conversions were performed:

'_refine_ls_weighting_scheme' value 'calc
w=1/[\s^2^(Fo^2^)+(0.0420P)^2^+0.0000P] where P=(Fo^2^+2Fc^2^)/3' was
changed to 'calc'. New tag '_refine_ls_weighting_details' was
created. The value of the new tag was set to
'w=1/[\s^2^(Fo^2^)+(0.0420P)^2^+0.0000P] where P=(Fo^2^+2Fc^2^)/3'.

Automatic conversion script
Id: cif_fix_values 3143 2015-03-26 13:38:13Z robertas 
;
_cod_database_code 4321069

loop_
_symmetry_equiv_pos_as_xyz
'x, y, z'
'-x, -y, -z'

loop_
_atom_site_aniso_label
_atom_site_aniso_U_11
_atom_site_aniso_U_22
_atom_site_aniso_U_33
_atom_site_aniso_U_23
_atom_site_aniso_U_13
_atom_site_aniso_U_12
Cu1 0.0399(3) 0.0286(3) 0.0344(2) -0.0056(2) 0.0025(2) -0.0061(2)
S1 0.0354(5) 0.0393(5) 0.0390(5) -0.0040(4) 0.0009(4) -0.0085(4)
S2 0.0464(6) 0.0334(5) 0.0332(5) -0.0062(4) 0.0006(4) -0.0023(4)
S3 0.0582(7) 0.0403(6) 0.0602(7) 0.0036(5) 0.0059(5) -0.0159(5)
S4 0.0726(8) 0.0360(6) 0.0445(6) -0.0125(4) 0.0045(5) -0.0018(5)
O1 0.072(2) 0.061(3) 0.052(2) -0.006(2) -0.023(2) 0.006(2)
C1 0.055(3) 0.032(2) 0.044(2) 0.000(2) -0.010(2) -0.016(2)
C2 0.073(4) 0.060(3) 0.076(3) -0.019(3) -0.023(3) -0.022(3)
C3 0.117(5) 0.059(4) 0.090(5) -0.031(3) -0.036(4) -0.020(3)
C4 0.089(4) 0.026(2) 0.066(3) -0.009(2) -0.009(3) -0.001(2)
C5 0.049(2) 0.028(2) 0.041(2) -0.0015(15) -0.009(2) -0.004(2)
C6 0.048(3) 0.049(3) 0.047(3) -0.004(2) 0.007(2) 0.002(2)
C7 0.047(3) 0.079(4) 0.060(3) 0.002(3) 0.023(2) -0.006(3)
C8 0.049(3) 0.057(3) 0.077(4) 0.003(3) 0.010(2) -0.020(2)
C9 0.091(4) 0.059(3) 0.095(4) -0.025(3) 0.003(3) -0.043(3)
C10 0.134(6) 0.056(3) 0.068(4) -0.021(3) 0.008(3) -0.041(3)
C11 0.069(3) 0.048(3) 0.044(2) -0.020(2) -0.006(2) 0.002(2)
C12 0.059(3) 0.068(3) 0.032(2) -0.008(2) 0.004(2) -0.005(3)
C13 0.051(3) 0.047(3) 0.037(2) 0.004(2) 0.002(2) -0.015(2)
Cl1 0.0487(6) 0.0537(7) 0.0608(7) -0.0022(5) -0.0026(5) -0.0129(5)
O2 0.082(3) 0.118(3) 0.058(2) 0.023(2) 0.000(2) -0.020(2)
O3 0.132(3) 0.063(2) 0.096(3) -0.011(2) -0.001(2) -0.037(2)
O4 0.127(4) 0.206(5) 0.063(2) -0.046(3) 0.006(2) -0.088(3)
O5 0.077(3) 0.084(3) 0.348(8) 0.097(4) 0.070(4) 0.021(2)
Cl2 0.0605(7) 0.0524(6) 0.0496(6) -0.0082(5) -0.0019(5) -0.0055(5)
O6 0.073(2) 0.079(3) 0.117(3) 0.014(2) -0.002(2) 0.007(2)
O7 0.118(3) 0.068(3) 0.155(4) 0.031(2) -0.019(3) -0.005(2)
O8 0.101(3) 0.133(4) 0.111(3) -0.039(3) 0.003(2) -0.054(3)
O9 0.152(5) 0.357(9) 0.052(3) -0.070(4) -0.005(3) 0.027(5)

loop_
_atom_site_label
_atom_site_type_symbol
_atom_site_fract_x
_atom_site_fract_y
_atom_site_fract_z
_atom_site_U_iso_or_equiv
_atom_site_thermal_displace_type
_atom_site_occupancy
_atom_site_calc_flag
_atom_site_refinement_flags
_atom_site_disorder_group
Cu1 Cu 0.18931(5) 0.17133(4) 0.26642(3) 0.0346(2) Uani 1 d . .
S1 S 0.36234(11) 0.29369(8) 0.17872(7) 0.0380(2) Uani 1 d . .
S2 S 0.05651(12) 0.33641(8) 0.35198(6) 0.0385(2) Uani 1 d . .
S3 S 0.00825(14) 0.04497(9) 0.33647(8) 0.0535(3) Uani 1 d . .
S4 S 0.31150(14) 0.02140(9) 0.15813(8) 0.0523(3) Uani 1 d . .
O1 O 0.3745(5) 0.0999(4) 0.3885(3) 0.0635(10) Uani 1 d . .
C1 C 0.2761(5) 0.4445(3) 0.2200(3) 0.0427(9) Uani 1 d . .
C2 C 0.3680(7) 0.4717(5) 0.3093(4) 0.0662(14) Uani 1 d . .
C3 C 0.2408(9) 0.5645(6) 0.3661(6) 0.084(2) Uani 1 d . .
C4 C 0.0770(7) 0.5816(4) 0.3181(4) 0.0614(13) Uani 1 d . .
C5 C 0.0956(5) 0.4679(3) 0.2601(3) 0.0400(9) Uani 1 d . .
C6 C -0.1675(5) 0.3518(4) 0.3526(4) 0.0504(10) Uani 1 d . .
C7 C -0.2264(7) 0.2386(5) 0.4063(4) 0.0655(13) Uani 1 d . .
C8 C -0.2023(6) 0.1335(5) 0.3418(4) 0.0616(13) Uani 1 d . .
C9 C 0.0091(7) -0.0390(5) 0.2224(5) 0.077(2) Uani 1 d . .
C10 C 0.1840(9) -0.0919(5) 0.1886(5) 0.083(2) Uani 1 d . .
C11 C 0.2567(7) 0.0966(4) 0.0309(3) 0.0538(11) Uani 1 d . .
C12 C 0.3531(7) 0.1966(5) -0.0050(3) 0.0540(11) Uani 1 d . .
C13 C 0.3027(6) 0.3134(4) 0.0462(3) 0.0456(10) Uani 1 d . .
Cl1 Cl 0.18456(13) 0.69508(10) 0.96306(8) 0.0544(3) Uani 1 d . .
O2 O 0.0822(4) 0.6784(3) 1.0553(2) 0.0895(11) Uani 1 d . .
O3 O 0.2277(5) 0.8139(3) 0.9497(3) 0.0950(12) Uani 1 d . .
O4 O 0.0840(6) 0.7034(5) 0.8787(3) 0.122(2) Uani 1 d . .
O5 O 0.3231(5) 0.6051(4) 0.9536(6) 0.192(3) Uani 1 d . .
Cl2 Cl 0.38335(14) 0.22692(10) 0.63473(8) 0.0549(3) Uani 1 d . .
O6 O 0.5492(5) 0.1580(3) 0.6227(3) 0.0952(12) Uani 1 d . .
O7 O 0.3780(6) 0.3418(3) 0.5720(4) 0.1189(15) Uani 1 d . .
O8 O 0.2720(5) 0.1701(4) 0.5904(3) 0.1090(14) Uani 1 d . .
O9 O 0.3290(7) 0.2428(7) 0.7334(3) 0.194(3) Uani 1 d . .
H01 H 0.3535(68) 0.1121(49) 0.4369(41) 0.073(23) Uiso 1 d . .
H02 H 0.4177(70) 0.0300(52) 0.3938(41) 0.086(22) Uiso 1 d . .
H1 H 0.2919(38) 0.4937(29) 0.1645(24) 0.026(8) Uiso 1 d . .
H2A H 0.4478(70) 0.5024(49) 0.2769(42) 0.099(21) Uiso 1 d . .
H2B H 0.4029(51) 0.3889(41) 0.3579(31) 0.064(12) Uiso 1 d . .
H3A H 0.2331(66) 0.5315(49) 0.4316(42) 0.088(19) Uiso 1 d . .
H3B H 0.2722(89) 0.6389(68) 0.3661(55) 0.157(28) Uiso 1 d . .
H4A H 0.0627(52) 0.6444(39) 0.2715(32) 0.063(13) Uiso 1 d . .
H4B H -0.0459(72) 0.5995(48) 0.3819(44) 0.118(19) Uiso 1 d . .
H5 H 0.0245(39) 0.4716(27) 0.2115(24) 0.026(8) Uiso 1 d . .
H6A H -0.2196(45) 0.4268(34) 0.3909(28) 0.044(10) Uiso 1 d . .
H6B H -0.1926(40) 0.3691(29) 0.2920(26) 0.027(9) Uiso 1 d . .
H7A H -0.1814(60) 0.2064(43) 0.4731(40) 0.088(16) Uiso 1 d . .
H7B H -0.3328(66) 0.2760(45) 0.4152(38) 0.086(17) Uiso 1 d . .
H8A H -0.2287(54) 0.1593(38) 0.2729(35) 0.063(13) Uiso 1 d . .
H8B H -0.2635(65) 0.0834(45) 0.3702(38) 0.092(17) Uiso 1 d . .
H9A H -0.0184(66) 0.0215(48) 0.1440(43) 0.109(18) Uiso 1 d . .
H9B H -0.0372(63) -0.1097(49) 0.2596(39) 0.096(17) Uiso 1 d . .
H10A H 0.1716(61) -0.1259(46) 0.1265(40) 0.093(17) Uiso 1 d . .
H10B H 0.2319(93) -0.1558(66) 0.2574(55) 0.170(28) Uiso 1 d . .
H11A H 0.1376(62) 0.1305(42) 0.0335(33) 0.075(15) Uiso 1 d . .
H11B H 0.2855(52) 0.0422(40) -0.0166(33) 0.066(13) Uiso 1 d . .
H12A H 0.3449(50) 0.2194(37) -0.0763(35) 0.064(12) Uiso 1 d . .
H12B H 0.4458(52) 0.1711(38) -0.0059(31) 0.047(14) Uiso 1 d . .
H13A H 0.1845(46) 0.3413(31) 0.0509(25) 0.035(9) Uiso 1 d . .
H13B H 0.3523(52) 0.3647(37) 0.0153(31) 0.055(12) Uiso 1 d . .

loop_
_atom_type_symbol
_atom_type_description
_atom_type_scat_dispersion_real
_atom_type_scat_dispersion_imag
_atom_type_scat_source
C C 0.0033 0.0016 'International Tables Vol C Tables 4.2.6.8 and 6.1.1.4'
H H 0.0000 0.0000 'International Tables Vol C Tables 4.2.6.8 and 6.1.1.4'
O O 0.0106 0.0060 'International Tables Vol C Tables 4.2.6.8 and 6.1.1.4'
S S 0.1246 0.1234 'International Tables Vol C Tables 4.2.6.8 and 6.1.1.4'
Cl Cl 0.1484 0.1585 'International Tables Vol C Tables 4.2.6.8 and 6.1.1.4'
Cu Cu 0.3201 1.2651 'International Tables Vol C Tables 4.2.6.8 and 6.1.1.4'

loop_
_geom_angle_atom_site_label_1
_geom_angle_atom_site_label_2
_geom_angle_atom_site_label_3
_geom_angle
_geom_angle_site_symmetry_1
_geom_angle_site_symmetry_3
_geom_angle_publ_flag
O1 Cu1 S2 93.62(13) . . ?
O1 Cu1 S1 91.05(11) . . ?
S2 Cu1 S1 88.80(4) . . ?
O1 Cu1 S3 94.09(11) . . ?
S2 Cu1 S3 94.72(4) . . ?
S1 Cu1 S3 173.58(4) . . ?
O1 Cu1 S4 93.70(13) . . ?
S2 Cu1 S4 171.77(4) . . ?
S1 Cu1 S4 87.30(4) . . ?
S3 Cu1 S4 88.52(4) . . ?
C1 S1 C13 101.8(2) . . ?
C1 S1 Cu1 103.39(13) . . ?
C13 S1 Cu1 103.59(14) . . ?
C6 S2 C5 102.1(2) . . ?
C6 S2 Cu1 109.8(2) . . ?
C5 S2 Cu1 102.12(13) . . ?
C8 S3 C9 100.7(3) . . ?
C8 S3 Cu1 109.6(2) . . ?
C9 S3 Cu1 98.2(2) . . ?
C10 S4 C11 105.0(3) . . ?
C10 S4 Cu1 102.7(2) . . ?
C11 S4 Cu1 102.7(2) . . ?
C5 C1 C2 104.1(4) . . ?
C5 C1 S1 116.8(2) . . ?
C2 C1 S1 111.9(3) . . ?
C3 C2 C1 104.6(4) . . ?
C4 C3 C2 108.1(4) . . ?
C3 C4 C5 104.2(4) . . ?
C1 C5 C4 103.5(3) . . ?
C1 C5 S2 109.1(3) . . ?
C4 C5 S2 109.2(3) . . ?
C7 C6 S2 112.1(3) . . ?
C8 C7 C6 114.6(4) . . ?
C7 C8 S3 113.0(4) . . ?
C10 C9 S3 108.6(4) . . ?
C9 C10 S4 113.3(4) . . ?
C12 C11 S4 111.3(3) . . ?
C13 C12 C11 116.7(4) . . ?
C12 C13 S1 112.5(3) . . ?
O5 Cl1 O2 114.3(3) . . ?
O5 Cl1 O3 110.5(3) . . ?
O2 Cl1 O3 111.5(2) . . ?
O5 Cl1 O4 110.8(4) . . ?
O2 Cl1 O4 107.2(2) . . ?
O3 Cl1 O4 101.7(2) . . ?
O9 Cl2 O8 109.3(3) . . ?
O9 Cl2 O7 111.9(4) . . ?
O8 Cl2 O7 103.6(3) . . ?
O9 Cl2 O6 113.7(3) . . ?
O8 Cl2 O6 110.6(3) . . ?
O7 Cl2 O6 107.2(2) . . ?

loop_
_geom_bond_atom_site_label_1
_geom_bond_atom_site_label_2
_geom_bond_distance
_geom_bond_site_symmetry_2
_geom_bond_publ_flag
Cu1 O1 2.282(3) . ?
Cu1 S2 2.2962(10) . ?
Cu1 S1 2.3028(9) . ?
Cu1 S3 2.3094(10) . ?
Cu1 S4 2.3290(11) . ?
S1 C1 1.811(4) . ?
S1 C13 1.827(4) . ?
S2 C6 1.822(4) . ?
S2 C5 1.837(4) . ?
S3 C8 1.811(5) . ?
S3 C9 1.859(5) . ?
S4 C10 1.790(5) . ?
S4 C11 1.825(4) . ?
C1 C5 1.510(6) . ?
C1 C2 1.549(5) . ?
C2 C3 1.520(8) . ?
C3 C4 1.516(7) . ?
C4 C5 1.530(5) . ?
C6 C7 1.512(6) . ?
C7 C8 1.497(7) . ?
C9 C10 1.487(8) . ?
C11 C12 1.503(6) . ?
C12 C13 1.502(6) . ?
Cl1 O5 1.362(4) . ?
Cl1 O2 1.417(3) . ?
Cl1 O3 1.428(3) . ?
Cl1 O4 1.431(4) . ?
Cl2 O9 1.345(4) . ?
Cl2 O8 1.424(4) . ?
Cl2 O7 1.427(4) . ?
Cl2 O6 1.428(4) . ?

loop_
_geom_torsion_atom_site_label_1
_geom_torsion_atom_site_label_2
_geom_torsion_atom_site_label_3
_geom_torsion_atom_site_label_4
_geom_torsion
_geom_torsion_site_symmetry_1
_geom_torsion_site_symmetry_2
_geom_torsion_site_symmetry_3
_geom_torsion_site_symmetry_4
_geom_torsion_publ_flag
O1 Cu1 S1 C1 -99.2(2) . . . . ?
S2 Cu1 S1 C1 -5.59(12) . . . . ?
S3 Cu1 S1 C1 117.7(4) . . . . ?
S4 Cu1 S1 C1 167.16(12) . . . . ?
O1 Cu1 S1 C13 154.9(2) . . . . ?
S2 Cu1 S1 C13 -111.5(2) . . . . ?
S3 Cu1 S1 C13 11.8(4) . . . . ?
S4 Cu1 S1 C13 61.3(2) . . . . ?
O1 Cu1 S2 C6 -135.3(2) . . . . ?
S1 Cu1 S2 C6 133.74(15) . . . . ?
S3 Cu1 S2 C6 -40.9(2) . . . . ?
S4 Cu1 S2 C6 72.0(3) . . . . ?
O1 Cu1 S2 C5 116.9(2) . . . . ?
S1 Cu1 S2 C5 25.91(13) . . . . ?
S3 Cu1 S2 C5 -148.70(13) . . . . ?
S4 Cu1 S2 C5 -35.8(3) . . . . ?
O1 Cu1 S3 C8 134.4(2) . . . . ?
S2 Cu1 S3 C8 40.4(2) . . . . ?
S1 Cu1 S3 C8 -82.6(4) . . . . ?
S4 Cu1 S3 C8 -132.0(2) . . . . ?
O1 Cu1 S3 C9 -121.1(2) . . . . ?
S2 Cu1 S3 C9 144.9(2) . . . . ?
S1 Cu1 S3 C9 21.9(4) . . . . ?
S4 Cu1 S3 C9 -27.5(2) . . . . ?
O1 Cu1 S4 C10 97.8(3) . . . . ?
S2 Cu1 S4 C10 -109.5(4) . . . . ?
S1 Cu1 S4 C10 -171.3(2) . . . . ?
S3 Cu1 S4 C10 3.8(2) . . . . ?
O1 Cu1 S4 C11 -153.4(2) . . . . ?
S2 Cu1 S4 C11 -0.7(3) . . . . ?
S1 Cu1 S4 C11 -62.5(2) . . . . ?
S3 Cu1 S4 C11 112.6(2) . . . . ?
C13 S1 C1 C5 84.4(3) . . . . ?
Cu1 S1 C1 C5 -22.9(3) . . . . ?
C13 S1 C1 C2 -155.8(4) . . . . ?
Cu1 S1 C1 C2 97.0(3) . . . . ?
C5 C1 C2 C3 -27.3(5) . . . . ?
S1 C1 C2 C3 -154.3(4) . . . . ?
C1 C2 C3 C4 5.0(7) . . . . ?
C2 C3 C4 C5 18.7(7) . . . . ?
C2 C1 C5 C4 39.1(4) . . . . ?
S1 C1 C5 C4 162.9(3) . . . . ?
C2 C1 C5 S2 -77.2(3) . . . . ?
S1 C1 C5 S2 46.7(3) . . . . ?
C3 C4 C5 C1 -35.8(5) . . . . ?
C3 C4 C5 S2 80.4(5) . . . . ?
C6 S2 C5 C1 -159.2(3) . . . . ?
Cu1 S2 C5 C1 -45.6(3) . . . . ?
C6 S2 C5 C4 88.2(3) . . . . ?
Cu1 S2 C5 C4 -158.1(3) . . . . ?
C5 S2 C6 C7 168.2(3) . . . . ?
Cu1 S2 C6 C7 60.4(4) . . . . ?
S2 C6 C7 C8 -79.9(5) . . . . ?
C6 C7 C8 S3 80.0(5) . . . . ?
C9 S3 C8 C7 -162.8(4) . . . . ?
Cu1 S3 C8 C7 -60.0(4) . . . . ?
C8 S3 C9 C10 165.4(4) . . . . ?
Cu1 S3 C9 C10 53.5(4) . . . . ?
S3 C9 C10 S4 -57.5(5) . . . . ?
C11 S4 C10 C9 -77.3(5) . . . . ?
Cu1 S4 C10 C9 29.8(5) . . . . ?
C10 S4 C11 C12 179.2(4) . . . . ?
Cu1 S4 C11 C12 72.1(4) . . . . ?
S4 C11 C12 C13 -73.6(5) . . . . ?
C11 C12 C13 S1 72.3(5) . . . . ?
C1 S1 C13 C12 -177.0(3) . . . . ?
Cu1 S1 C13 C12 -69.9(3) . . . . ?
